data_8103404
loop_
_publ_author_name
'Seyfarth, H.'
'Ott, H.'

_publ_section_title
;
 Die Struktur des Silberfluorides Ag F2
;
_journal_name_full
;
Zeitschrift fuer Kristallographie, Kristallgeometrie, Kristallphysik,
 Kristallchemie (-144,1977)
;
_journal_page_first 430
_journal_page_last 433
_journal_volume 67
_journal_year 1928
_chemical_formula_sum 'Ag2 F'
_space_group_IT_number 164
_symmetry_space_group_name_Hall '-P 3 2"'
_symmetry_space_group_name_H-M 'P -3 m 1'
_cell_angle_alpha 90
_cell_angle_beta 90
_cell_angle_gamma 120
_cell_formula_units_Z 1
_cell_length_a 3
_cell_length_b 3
_cell_length_c 5.74
_cell_volume 44.739
_citation_journal_id_ASTM ZEKGAX
_cod_data_source_file silver2-3_68.cif
_cod_data_source_block Ag2F1
_cod_original_cell_volume 44.73887
_cod_original_formula_sum 'Ag2 F1'
_cod_database_code 8103404

loop_
_symmetry_equiv_pos_as_xyz
x,y,z
-y,x-y,z
-x+y,-x,z
y,x,-z
-x,-x+y,-z
x-y,-y,-z
-x,-y,-z
y,-x+y,-z
x-y,x,-z
-y,-x,z
x,x-y,z
-x+y,y,z

loop_
_atom_site_label
_atom_site_type_symbol
_atom_site_fract_x
_atom_site_fract_y
_atom_site_fract_z
_atom_site_occupancy
_atom_site_U_iso_or_equiv
F1 F-1 0 0 0 1 0.0
Ag1 Ag 0.6667 0.3333 0.306 1 0.0
